data_7229448
loop_
_publ_author_name
'Rok, Magdalena'
'Szklarz, Przemyslaw'
'Moskwa, Marcin'
'Kijewska, Monika'
'Baran, Jan'
'Bator, Grazyna'
'Medycki, Wojciech'
'Zamponi, Michaela'

_publ_section_title
;
 Structures and phase transitions in the neat
 4,4'-di-tert-butyl-2,2'-bipyridyl and in its molecular complexes with
 either brom- or iodanilic acid
;
_journal_name_full CrystEngComm
_journal_paper_doi 10.1039/C7CE01481C
_journal_year 2017
_chemical_formula_sum 'C24 H26 Br2 N2 O4'
_chemical_formula_weight 566.29
_chemical_name_systematic
;
 ?
;
_space_group_crystal_system triclinic
_space_group_IT_number 2
_space_group_name_Hall '-P 1'
_space_group_name_H-M_alt 'P -1'
_symmetry_space_group_name_Hall '-P 1'
_symmetry_space_group_name_H-M 'P -1'
_atom_sites_solution_hydrogens geom
_audit_creation_method SHELXL-2013
_audit_update_record
;
2017-10-02 deposited with the CCDC.
2017-10-31 downloaded from the CCDC.
;
_cell_angle_alpha 98.84(3)
_cell_angle_beta 104.58(6)
_cell_angle_gamma 93.42(4)
_cell_formula_units_Z 2
_cell_length_a 8.951(3)
_cell_length_b 11.491(5)
_cell_length_c 11.910(3)
_cell_measurement_reflns_used 7802
_cell_measurement_temperature 150(2)
_cell_measurement_theta_max 36.7423
_cell_measurement_theta_min 3.0867
_cell_volume 1165.3(8)
_computing_structure_refinement 'SHELXL-2013 (Sheldrick, 2013)'
_diffrn_ambient_temperature 150(2)
_diffrn_detector_area_resol_mean 8.3359
_diffrn_measured_fraction_theta_full 0.997
_diffrn_measured_fraction_theta_max 0.745
_diffrn_measurement_device_type 'Xcalibur, Sapphire2, large Be window'
_diffrn_measurement_method '\w scans'
_diffrn_radiation_monochromator graphite
_diffrn_radiation_source 'Enhance (Mo) X-ray Source'
_diffrn_radiation_type MoK\a
_diffrn_radiation_wavelength 0.71073
_diffrn_reflns_av_R_equivalents 0.0839
_diffrn_reflns_av_unetI/netI 0.1107
_diffrn_reflns_Laue_measured_fraction_full 0.997
_diffrn_reflns_Laue_measured_fraction_max 0.745
_diffrn_reflns_limit_h_max 15
_diffrn_reflns_limit_h_min -14
_diffrn_reflns_limit_k_max 14
_diffrn_reflns_limit_k_min -17
_diffrn_reflns_limit_l_max 19
_diffrn_reflns_limit_l_min -15
_diffrn_reflns_number 17495
_diffrn_reflns_point_group_measured_fraction_full 0.997
_diffrn_reflns_point_group_measured_fraction_max 0.745
_diffrn_reflns_theta_full 27.000
_diffrn_reflns_theta_max 36.830
_diffrn_reflns_theta_min 3.093
_exptl_absorpt_coefficient_mu 3.512
_exptl_absorpt_correction_T_max 0.663
_exptl_absorpt_correction_T_min 0.394
_exptl_absorpt_correction_type analytical
_exptl_absorpt_process_details
;
CrysAlis RED, Oxford Diffraction Ltd.,
Version 1.171.33.66 (release 28-04-2010 CrysAlis171 .NET)
(compiled Apr 28 2010,14:27:37)
Analytical numeric absorption correction using a multifaceted crystal
            model based on expressions derived by R.C. Clark & J.S. Reid.
(Clark, R. C. & Reid, J. S. (1995). Acta Cryst. A51, 887-897)
;
_exptl_crystal_colour brown
_exptl_crystal_density_diffrn 1.614
_exptl_crystal_description blocks
_exptl_crystal_F_000 572
_exptl_crystal_size_max 0.3952
_exptl_crystal_size_mid 0.2236
_exptl_crystal_size_min 0.1567
_refine_diff_density_max 1.059
_refine_diff_density_min -1.720
_refine_diff_density_rms 0.219
_refine_ls_extinction_method none
_refine_ls_goodness_of_fit_ref 0.913
_refine_ls_hydrogen_treatment constr
_refine_ls_matrix_type full
_refine_ls_number_parameters 295
_refine_ls_number_reflns 8710
_refine_ls_number_restraints 0
_refine_ls_restrained_S_all 0.913
_refine_ls_R_factor_all 0.1129
_refine_ls_R_factor_gt 0.0685
_refine_ls_shift/su_max 0.000
_refine_ls_shift/su_mean 0.000
_refine_ls_structure_factor_coef Fsqd
_refine_ls_weighting_details 'w=1/[\s^2^(Fo^2^)+(0.0985P)^2^] where P=(Fo^2^+2Fc^2^)/3'
_refine_ls_weighting_scheme calc
_refine_ls_wR_factor_gt 0.1627
_refine_ls_wR_factor_ref 0.1757
_reflns_Friedel_coverage 0.000
_reflns_number_gt 4801
_reflns_number_total 8710
_reflns_threshold_expression 'I > 2\s(I)'
_cod_data_source_file c7ce01481c2.cif
_cod_data_source_block dtbbpbra
_cod_depositor_comments
;
The following automatic conversions were performed:
data name '__diffrn_radiation_source' replaced with
'_diffrn_radiation_source'.

Automatic conversion script
Id: cif_correct_tags 4968 2017-02-21 14:55:21Z antanas 
;
_cod_database_code 7229448
_shelx_space_group_comment
;
The symmetry employed for this shelxl refinement is uniquely defined
by the following loop, which should always be used as a source of
symmetry information in preference to the above space-group names.
They are only intended as comments.
;
_shelxl_version_number 2013-4

loop_
_space_group_symop_operation_xyz
'x, y, z'
'-x, -y, -z'

loop_
_atom_site_label
_atom_site_type_symbol
_atom_site_fract_x
_atom_site_fract_y
_atom_site_fract_z
_atom_site_U_iso_or_equiv
_atom_site_adp_type
_atom_site_occupancy
_atom_site_site_symmetry_order
_atom_site_calc_flag
_atom_site_refinement_flags_posn
_atom_site_refinement_flags_adp
Br1 Br 0.76813(4) 0.07679(3) 0.49929(3) 0.02897(12) Uani 1 1 d . .
Br2 Br 0.23078(4) -0.06277(3) -0.01479(3) 0.02576(12) Uani 1 1 d . .
O2 O 0.5721(3) -0.1572(2) 0.3827(2) 0.0224(5) Uani 1 1 d . .
H2 H 0.5258 -0.2220 0.3431 0.027 Uiso 1 1 calc R U
O3 O 0.3662(3) -0.2139(2) 0.1767(2) 0.0232(5) Uani 1 1 d . .
O5 O 0.4219(3) 0.1773(2) 0.1038(2) 0.0193(5) Uani 1 1 d . .
O6 O 0.6337(3) 0.2318(2) 0.3123(2) 0.0223(5) Uani 1 1 d . .
C1 C 0.6159(4) 0.0376(3) 0.3543(3) 0.0195(7) Uani 1 1 d . .
C2 C 0.5420(4) -0.0723(3) 0.3188(3) 0.0194(7) Uani 1 1 d . .
C3 C 0.4215(4) -0.1090(3) 0.2007(3) 0.0186(7) Uani 1 1 d . .
C4 C 0.3833(4) -0.0200(3) 0.1303(3) 0.0182(7) Uani 1 1 d . .
C5 C 0.4526(4) 0.0952(3) 0.1625(3) 0.0178(6) Uani 1 1 d . .
C6 C 0.5763(4) 0.1289(3) 0.2832(3) 0.0182(7) Uani 1 1 d . .
N1 N 0.5617(3) 0.3923(3) 0.1364(2) 0.0168(5) Uani 1 1 d . .
H1 H 0.5040 0.3293 0.1406 0.020 Uiso 1 1 calc R U
C12 C 0.5588(3) 0.4957(3) 0.2073(3) 0.0141(6) Uani 1 1 d . .
C13 C 0.6578(4) 0.5923(3) 0.2050(3) 0.0160(6) Uani 1 1 d . .
H13 H 0.6576 0.6651 0.2550 0.019 Uiso 1 1 calc R U
C14 C 0.7577(4) 0.5862(3) 0.1319(3) 0.0173(7) Uani 1 1 d . .
C15 C 0.7476(4) 0.4783(3) 0.0548(3) 0.0198(7) Uani 1 1 d . .
H15 H 0.8080 0.4712 -0.0006 0.024 Uiso 1 1 calc R U
C16 C 0.6495(4) 0.3826(3) 0.0599(3) 0.0187(7) Uani 1 1 d . .
H16 H 0.6444 0.3095 0.0088 0.022 Uiso 1 1 calc R U
C17 C 0.8806(4) 0.6875(3) 0.1411(3) 0.0194(7) Uani 1 1 d . .
C72 C 1.0314(4) 0.6580(4) 0.2208(3) 0.0279(8) Uani 1 1 d . .
H721 H 1.0211 0.6627 0.3014 0.042 Uiso 1 1 calc R U
H722 H 1.1175 0.7146 0.2205 0.042 Uiso 1 1 calc R U
H723 H 1.0519 0.5777 0.1916 0.042 Uiso 1 1 calc R U
C73 C 0.8393(5) 0.8067(3) 0.1954(4) 0.0317(9) Uani 1 1 d . .
H731 H 0.7404 0.8244 0.1468 0.048 Uiso 1 1 calc R U
H732 H 0.9210 0.8690 0.1992 0.048 Uiso 1 1 calc R U
H733 H 0.8301 0.8032 0.2751 0.048 Uiso 1 1 calc R U
C74 C 0.9042(4) 0.6980(3) 0.0194(3) 0.0266(8) Uani 1 1 d . .
H741 H 0.9255 0.6212 -0.0184 0.040 Uiso 1 1 calc R U
H742 H 0.9921 0.7571 0.0288 0.040 Uiso 1 1 calc R U
H743 H 0.8101 0.7225 -0.0296 0.040 Uiso 1 1 calc R U
N2 N 0.4633(3) 0.6074(3) 0.3551(3) 0.0185(6) Uani 1 1 d . .
C21 C 0.4526(3) 0.5017(3) 0.2856(3) 0.0154(6) Uani 1 1 d . .
C31 C 0.3511(4) 0.4047(3) 0.2862(3) 0.0167(6) Uani 1 1 d . .
H31 H 0.3463 0.3323 0.2341 0.020 Uiso 1 1 calc R U
C41 C 0.2560(3) 0.4147(3) 0.3642(3) 0.0167(6) Uani 1 1 d . .
C51 C 0.2727(4) 0.5222(3) 0.4388(3) 0.0214(7) Uani 1 1 d . .
H51 H 0.2138 0.5327 0.4951 0.026 Uiso 1 1 calc R U
C61 C 0.3758(4) 0.6156(3) 0.4321(3) 0.0207(7) Uani 1 1 d . .
H61 H 0.3843 0.6884 0.4844 0.025 Uiso 1 1 calc R U
C71 C 0.1355(4) 0.3137(3) 0.3614(3) 0.0203(7) Uani 1 1 d . .
C75 C 0.1797(5) 0.1921(4) 0.3148(4) 0.0371(10) Uani 1 1 d . .
H751 H 0.1004 0.1302 0.3164 0.056 Uiso 1 1 calc R U
H752 H 0.2802 0.1787 0.3645 0.056 Uiso 1 1 calc R U
H753 H 0.1867 0.1896 0.2337 0.056 Uiso 1 1 calc R U
C76 C -0.0187(4) 0.3356(4) 0.2800(3) 0.0288(9) Uani 1 1 d . .
H761 H -0.0415 0.4167 0.3037 0.043 Uiso 1 1 calc R U
H762 H -0.1021 0.2795 0.2859 0.043 Uiso 1 1 calc R U
H763 H -0.0109 0.3247 0.1985 0.043 Uiso 1 1 calc R U
C77 C 0.1137(4) 0.3121(4) 0.4845(3) 0.0304(9) Uani 1 1 d . .
H771 H 0.0810 0.3880 0.5143 0.046 Uiso 1 1 calc R U
H772 H 0.2120 0.2991 0.5376 0.046 Uiso 1 1 calc R U
H773 H 0.0342 0.2480 0.4805 0.046 Uiso 1 1 calc R U

loop_
_atom_site_aniso_label
_atom_site_aniso_U_11
_atom_site_aniso_U_22
_atom_site_aniso_U_33
_atom_site_aniso_U_23
_atom_site_aniso_U_13
_atom_site_aniso_U_12
Br1 0.0276(2) 0.0222(2) 0.0304(2) 0.00643(16) -0.00421(15) -0.00344(15)
Br2 0.02512(19) 0.0213(2) 0.0267(2) 0.00626(15) -0.00044(14) -0.00423(14)
O2 0.0266(13) 0.0117(11) 0.0276(13) 0.0061(10) 0.0037(10) -0.0005(9)
O3 0.0270(13) 0.0156(12) 0.0263(13) 0.0052(10) 0.0060(10) -0.0021(10)
O5 0.0192(11) 0.0132(11) 0.0255(12) 0.0047(10) 0.0051(10) 0.0023(9)
O6 0.0234(12) 0.0167(12) 0.0258(13) 0.0020(10) 0.0066(10) -0.0020(10)
C1 0.0180(15) 0.0171(16) 0.0230(16) 0.0046(14) 0.0045(13) 0.0004(12)
C2 0.0153(14) 0.0185(16) 0.0262(17) 0.0061(14) 0.0076(13) 0.0007(12)
C3 0.0185(15) 0.0169(16) 0.0221(16) 0.0018(13) 0.0098(13) 0.0003(12)
C4 0.0150(14) 0.0177(16) 0.0196(15) 0.0011(13) 0.0025(12) -0.0018(12)
C5 0.0156(14) 0.0158(16) 0.0229(16) 0.0036(13) 0.0071(12) -0.0002(12)
C6 0.0171(14) 0.0154(16) 0.0244(17) 0.0047(14) 0.0090(13) 0.0001(12)
N1 0.0138(12) 0.0178(14) 0.0187(13) 0.0049(11) 0.0038(10) -0.0006(10)
C12 0.0130(13) 0.0147(15) 0.0167(14) 0.0049(12) 0.0062(11) 0.0024(11)
C13 0.0168(14) 0.0137(15) 0.0205(15) 0.0049(12) 0.0092(12) 0.0024(11)
C14 0.0121(13) 0.0217(17) 0.0216(16) 0.0112(14) 0.0062(12) 0.0029(12)
C15 0.0187(15) 0.0219(17) 0.0233(16) 0.0080(14) 0.0107(13) 0.0040(13)
C16 0.0180(15) 0.0192(16) 0.0217(16) 0.0058(13) 0.0083(13) 0.0047(12)
C17 0.0174(14) 0.0175(16) 0.0260(17) 0.0106(14) 0.0069(13) -0.0009(12)
C72 0.0185(16) 0.037(2) 0.0278(19) 0.0116(17) 0.0036(14) -0.0042(15)
C73 0.035(2) 0.0179(18) 0.048(2) 0.0067(17) 0.0213(19) -0.0043(15)
C74 0.0252(17) 0.032(2) 0.0290(19) 0.0173(17) 0.0123(15) -0.0001(15)
N2 0.0172(13) 0.0178(14) 0.0224(14) 0.0062(12) 0.0068(11) 0.0031(11)
C21 0.0123(13) 0.0186(16) 0.0191(15) 0.0089(13) 0.0075(12) 0.0033(11)
C31 0.0148(13) 0.0167(16) 0.0203(15) 0.0057(13) 0.0065(12) 0.0005(12)
C41 0.0116(13) 0.0221(17) 0.0205(15) 0.0088(13) 0.0080(12) 0.0040(12)
C51 0.0175(15) 0.0273(19) 0.0244(17) 0.0091(15) 0.0116(13) 0.0035(13)
C61 0.0219(16) 0.0185(17) 0.0239(17) 0.0034(14) 0.0096(14) 0.0057(13)
C71 0.0165(14) 0.0203(17) 0.0249(17) 0.0104(14) 0.0041(13) -0.0031(12)
C75 0.035(2) 0.029(2) 0.056(3) 0.012(2) 0.027(2) -0.0005(17)
C76 0.0160(15) 0.042(2) 0.0293(19) 0.0178(18) 0.0018(14) -0.0041(15)
C77 0.0252(18) 0.043(2) 0.0267(19) 0.0161(18) 0.0101(15) -0.0051(16)

loop_
_atom_type_symbol
_atom_type_description
_atom_type_scat_dispersion_real
_atom_type_scat_dispersion_imag
_atom_type_scat_source
C C 0.0033 0.0016 'International Tables Vol C Tables 4.2.6.8 and 6.1.1.4'
H H 0.0000 0.0000 'International Tables Vol C Tables 4.2.6.8 and 6.1.1.4'
N N 0.0061 0.0033 'International Tables Vol C Tables 4.2.6.8 and 6.1.1.4'
O O 0.0106 0.0060 'International Tables Vol C Tables 4.2.6.8 and 6.1.1.4'
Br Br -0.2901 2.4595 'International Tables Vol C Tables 4.2.6.8 and 6.1.1.4'

loop_
_geom_angle_atom_site_label_1
_geom_angle_atom_site_label_2
_geom_angle_atom_site_label_3
_geom_angle
C2 O2 H2 109.5
C2 C1 C6 120.6(3)
C2 C1 Br1 120.5(3)
C6 C1 Br1 118.9(2)
O2 C2 C1 122.3(3)
O2 C2 C3 115.4(3)
C1 C2 C3 122.3(3)
O3 C3 C4 126.9(3)
O3 C3 C2 115.8(3)
C4 C3 C2 117.2(3)
C5 C4 C3 123.4(3)
C5 C4 Br2 118.6(2)
C3 C4 Br2 117.9(2)
O5 C5 C4 125.8(3)
O5 C5 C6 116.4(3)
C4 C5 C6 117.8(3)
O6 C6 C1 124.1(3)
O6 C6 C5 117.3(3)
C1 C6 C5 118.6(3)
C16 N1 C12 122.3(3)
C16 N1 H1 118.8
C12 N1 H1 118.8
N1 C12 C13 118.1(3)
N1 C12 C21 119.5(3)
C13 C12 C21 122.4(3)
C12 C13 C14 122.3(3)
C12 C13 H13 118.9
C14 C13 H13 118.9
C13 C14 C15 116.7(3)
C13 C14 C17 121.8(3)
C15 C14 C17 121.3(3)
C16 C15 C14 119.9(3)
C16 C15 H15 120.0
C14 C15 H15 120.0
N1 C16 C15 120.5(3)
N1 C16 H16 119.8
C15 C16 H16 119.8
C14 C17 C73 112.4(3)
C14 C17 C72 106.4(3)
C73 C17 C72 109.1(3)
C14 C17 C74 111.1(3)
C73 C17 C74 108.4(3)
C72 C17 C74 109.6(3)
C17 C72 H721 109.5
C17 C72 H722 109.5
H721 C72 H722 109.5
C17 C72 H723 109.5
H721 C72 H723 109.5
H722 C72 H723 109.5
C17 C73 H731 109.5
C17 C73 H732 109.5
H731 C73 H732 109.5
C17 C73 H733 109.5
H731 C73 H733 109.5
H732 C73 H733 109.5
C17 C74 H741 109.5
C17 C74 H742 109.5
H741 C74 H742 109.5
C17 C74 H743 109.5
H741 C74 H743 109.5
H742 C74 H743 109.5
C21 N2 C61 116.7(3)
N2 C21 C31 123.4(3)
N2 C21 C12 114.4(3)
C31 C21 C12 122.2(3)
C21 C31 C41 119.7(3)
C21 C31 H31 120.1
C41 C31 H31 120.1
C51 C41 C31 116.4(3)
C51 C41 C71 122.3(3)
C31 C41 C71 121.2(3)
C41 C51 C61 120.5(3)
C41 C51 H51 119.8
C61 C51 H51 119.8
N2 C61 C51 123.2(4)
N2 C61 H61 118.4
C51 C61 H61 118.4
C41 C71 C77 110.7(3)
C41 C71 C76 107.4(3)
C77 C71 C76 108.7(3)
C41 C71 C75 112.5(3)
C77 C71 C75 108.4(3)
C76 C71 C75 109.0(3)
C71 C75 H751 109.5
C71 C75 H752 109.5
H751 C75 H752 109.5
C71 C75 H753 109.5
H751 C75 H753 109.5
H752 C75 H753 109.5
C71 C76 H761 109.5
C71 C76 H762 109.5
H761 C76 H762 109.5
C71 C76 H763 109.5
H761 C76 H763 109.5
H762 C76 H763 109.5
C71 C77 H771 109.5
C71 C77 H772 109.5
H771 C77 H772 109.5
C71 C77 H773 109.5
H771 C77 H773 109.5
H772 C77 H773 109.5

loop_
_geom_bond_atom_site_label_1
_geom_bond_atom_site_label_2
_geom_bond_distance
Br1 C1 1.883(4)
Br2 C4 1.888(3)
O2 C2 1.326(4)
O2 H2 0.8400
O3 C3 1.238(4)
O5 C5 1.261(4)
O6 C6 1.222(4)
C1 C2 1.344(5)
C1 C6 1.453(4)
C2 C3 1.523(5)
C3 C4 1.423(4)
C4 C5 1.382(4)
C5 C6 1.555(5)
N1 C16 1.341(4)
N1 C12 1.354(4)
N1 H1 0.8800
C12 C13 1.386(4)
C12 C21 1.488(4)
C13 C14 1.394(4)
C13 H13 0.9500
C14 C15 1.407(5)
C14 C17 1.525(4)
C15 C16 1.384(4)
C15 H15 0.9500
C16 H16 0.9500
C17 C73 1.530(5)
C17 C72 1.531(5)
C17 C74 1.538(5)
C72 H721 0.9800
C72 H722 0.9800
C72 H723 0.9800
C73 H731 0.9800
C73 H732 0.9800
C73 H733 0.9800
C74 H741 0.9800
C74 H742 0.9800
C74 H743 0.9800
N2 C21 1.344(5)
N2 C61 1.344(4)
C21 C31 1.398(4)
C31 C41 1.407(4)
C31 H31 0.9500
C41 C51 1.383(5)
C41 C71 1.527(4)
C51 C61 1.398(5)
C51 H51 0.9500
C61 H61 0.9500
C71 C77 1.530(5)
C71 C76 1.533(5)
C71 C75 1.534(6)
C75 H751 0.9800
C75 H752 0.9800
C75 H753 0.9800
C76 H761 0.9800
C76 H762 0.9800
C76 H763 0.9800
C77 H771 0.9800
C77 H772 0.9800
C77 H773 0.9800

loop_
_geom_hbond_atom_site_label_D
_geom_hbond_atom_site_label_H
_geom_hbond_atom_site_label_A
_geom_hbond_distance_DH
_geom_hbond_distance_HA
_geom_hbond_distance_DA
_geom_hbond_angle_DHA
_geom_hbond_site_symmetry_A
N1 H1 O5 0.88 1.80 2.630(4) 156.9 .
N1 H1 O6 0.88 2.54 2.976(4) 111.5 .
O2 H2 O3 0.84 2.15 2.632(4) 116.3 .
O2 H2 N2 0.84 2.04 2.761(4) 143.2 1_545
C13 H13 N2 0.95 2.46 2.787(4) 100.2 .
C13 H13 O3 0.95 3.04 3.517(4) 113.0 1_565
C16 H16 O5 0.95 2.98 3.215(4) 95.9 .
C31 H31 O5 0.95 2.42 3.331(5) 160.3 .
C16 H16 O3 0.95 2.29 3.132(5) 147.6 2_655
C72 H722 O3 0.98 2.53 3.454(4) 157.1 1_665
C74 H743 O5 0.98 2.47 3.423(5) 164.4 2_665
C61 H61 O6 0.95 2.50 3.296(5) 141.0 2_666
C76 H762 O6 0.98 2.50 3.399(4) 151.9 1_455
